data_2234477
loop_
_publ_author_name
'Tan, Xue-Jie'
'Du, Ting-Wen'
'Xing, Dian-Xiang'
'Liu, Yun'

_publ_section_title
;
 1-(2-Hydroxyethyl)pyrrole-2,5-dione
;
_journal_coeditor_code YK2042
_journal_issue 4
_journal_name_full 'Acta Crystallographica Section E'
_journal_page_first o970
_journal_paper_doi 10.1107/S1600536812008938
_journal_volume 68
_journal_year 2012
_chemical_formula_iupac 'C6 H7 N O3'
_chemical_formula_moiety 'C6 H7 N O3'
_chemical_formula_sum 'C6 H7 N O3'
_chemical_formula_weight 141.13
_chemical_melting_point 344
_chemical_name_common
;
N-2-hydroxyethylmaleimide
;
_chemical_name_systematic
;
1-(2-Hydroxyethyl)pyrrole-2,5-dione
;
_space_group_IT_number 14
_symmetry_cell_setting monoclinic
_symmetry_space_group_name_Hall '-P 2ybc'
_symmetry_space_group_name_H-M 'P 1 21/c 1'
_atom_sites_solution_hydrogens geom
_atom_sites_solution_primary direct
_atom_sites_solution_secondary difmap
_audit_creation_method SHELXL-97
_cell_angle_alpha 90.00
_cell_angle_beta 96.660(7)
_cell_angle_gamma 90.00
_cell_formula_units_Z 8
_cell_length_a 7.734(4)
_cell_length_b 9.701(5)
_cell_length_c 17.673(8)
_cell_measurement_reflns_used 380
_cell_measurement_temperature 293(2)
_cell_measurement_theta_max 28.31
_cell_measurement_theta_min 2.46
_cell_volume 1317.0(11)
_computing_cell_refinement 'SAINT (Bruker, 2000)'
_computing_data_collection 'SMART (Bruker, 2000)'
_computing_data_reduction 'SAINT (Bruker, 2000)'
_computing_molecular_graphics 'SHELXTL (Sheldrick, 2008)'
_computing_publication_material 'SHELXL97 (Sheldrick, 2008)'
_computing_structure_refinement 'SHELXL97 (Sheldrick, 2008)'
_computing_structure_solution 'SHELXTL (Sheldrick, 2008)'
_diffrn_ambient_temperature 293(2)
_diffrn_measured_fraction_theta_full 0.997
_diffrn_measured_fraction_theta_max 0.912
_diffrn_measurement_device_type 'Bruker SMART CCD'
_diffrn_measurement_method '\f and \w scans'
_diffrn_radiation_monochromator graphite
_diffrn_radiation_source 'fine-focus sealed tube'
_diffrn_radiation_type MoK\a
_diffrn_radiation_wavelength 0.71073
_diffrn_reflns_av_R_equivalents 0.0603
_diffrn_reflns_av_sigmaI/netI 0.0610
_diffrn_reflns_limit_h_max 10
_diffrn_reflns_limit_h_min -8
_diffrn_reflns_limit_k_max 12
_diffrn_reflns_limit_k_min -11
_diffrn_reflns_limit_l_max 23
_diffrn_reflns_limit_l_min -23
_diffrn_reflns_number 7522
_diffrn_reflns_theta_full 26.00
_diffrn_reflns_theta_max 28.39
_diffrn_reflns_theta_min 2.32
_diffrn_standards_decay_% 0
_exptl_absorpt_coefficient_mu 0.116
_exptl_absorpt_correction_T_max 0.976
_exptl_absorpt_correction_T_min 0.962
_exptl_absorpt_correction_type multi-scan
_exptl_absorpt_process_details '(SADABS; Bruker, 2000)'
_exptl_crystal_colour colourless
_exptl_crystal_density_diffrn 1.424
_exptl_crystal_density_method 'not measured'
_exptl_crystal_description block
_exptl_crystal_F_000 592.0
_exptl_crystal_size_max 0.45
_exptl_crystal_size_mid 0.29
_exptl_crystal_size_min 0.26
_refine_diff_density_max 0.381
_refine_diff_density_min -0.285
_refine_ls_extinction_method none
_refine_ls_goodness_of_fit_ref 1.096
_refine_ls_hydrogen_treatment mixed
_refine_ls_matrix_type full
_refine_ls_number_parameters 201
_refine_ls_number_reflns 3003
_refine_ls_number_restraints 8
_refine_ls_restrained_S_all 1.094
_refine_ls_R_factor_all 0.1186
_refine_ls_R_factor_gt 0.0809
_refine_ls_shift/su_max 0.001
_refine_ls_shift/su_mean 0.000
_refine_ls_structure_factor_coef Fsqd
_refine_ls_weighting_details 'calc w=1/[\s^2^(Fo^2^)+(0.0970P)^2^+0.4200P] where P=(Fo^2^+2Fc^2^)/3'
_refine_ls_weighting_scheme calc
_refine_ls_wR_factor_gt 0.1985
_refine_ls_wR_factor_ref 0.2169
_reflns_number_gt 1972
_reflns_number_total 3003
_reflns_threshold_expression I>2sigma(I)
_cod_data_source_file yk2042.cif
_cod_data_source_block I
_cod_original_sg_symbol_H-M 'P 21/c'
_cod_database_code 2234477
_cod_database_fobs_code 2234477

loop_
_symmetry_equiv_pos_as_xyz
'x, y, z'
'-x, y+1/2, -z+1/2'
'-x, -y, -z'
'x, -y-1/2, z-1/2'

loop_
_atom_site_type_symbol
_atom_site_label
_atom_site_fract_x
_atom_site_fract_y
_atom_site_fract_z
_atom_site_U_iso_or_equiv
_atom_site_adp_type
_atom_site_calc_flag
_atom_site_refinement_flags
_atom_site_occupancy
_atom_site_symmetry_multiplicity
O O2A 0.2520(4) 1.0076(3) 0.5604(2) 0.0911(10) Uani d . 1 1
O O5A 0.2601(3) 0.5693(2) 0.64576(16) 0.0653(7) Uani d . 1 1
O O12A 0.4289(3) 0.6222(3) 0.47672(15) 0.0617(7) Uani d D 1 1
H H12A 0.3228(14) 0.630(4) 0.475(5) 0.093 Uiso d PD 0.50 1
H H12B 0.1884(13) 0.594(5) 0.452(5) 0.093 Uiso d PD 0.50 1
O O2B 0.2505(3) 0.9305(2) 0.33843(17) 0.0709(8) Uani d . 1 1
O O5B 0.2400(3) 0.4751(2) 0.28146(15) 0.0622(7) Uani d . 1 1
O O12B 0.0831(3) 0.5827(2) 0.45141(14) 0.0529(6) Uani d D 1 1
H H12C 0.450(9) 0.561(3) 0.508(2) 0.079 Uiso d PD 0.50 1
H H12D 0.023(5) 0.548(6) 0.481(4) 0.079 Uiso d PD 0.50 1
N N1A 0.3035(3) 0.7840(2) 0.59889(14) 0.0440(6) Uani d . 1 1
N N1B 0.1968(3) 0.7013(2) 0.31464(13) 0.0369(6) Uani d . 1 1
C C2A 0.2026(5) 0.9003(3) 0.5835(2) 0.0544(8) Uani d . 1 1
C C3A 0.0255(5) 0.8636(4) 0.6022(2) 0.0607(9) Uani d . 1 1
H H3A -0.0708 0.9216 0.5973 0.073 Uiso calc R 1 1
C C4A 0.0275(4) 0.7364(4) 0.62661(18) 0.0527(8) Uani d . 1 1
H H4A -0.0669 0.6888 0.6420 0.063 Uiso calc R 1 1
C C5A 0.2058(4) 0.6808(3) 0.62565(17) 0.0435(7) Uani d . 1 1
C C11A 0.4858(4) 0.7719(3) 0.5876(2) 0.0510(8) Uani d . 1 1
H H111 0.5380 0.6972 0.6189 0.061 Uiso calc R 1 1
H H112 0.5458 0.8564 0.6040 0.061 Uiso calc R 1 1
C C12A 0.5090(4) 0.7447(4) 0.5057(2) 0.0583(9) Uani d D 1 1
H H121 0.4612 0.8216 0.4751 0.070 Uiso calc R 1 1
H H122 0.6325 0.7398 0.5009 0.070 Uiso calc R 1 1
C C2B 0.2981(4) 0.8183(3) 0.32075(18) 0.0436(7) Uani d . 1 1
C C3B 0.4715(4) 0.7761(3) 0.30062(19) 0.0483(8) Uani d . 1 1
H H3B 0.5671 0.8340 0.2997 0.058 Uiso calc R 1 1
C C4B 0.4683(4) 0.6462(3) 0.28466(18) 0.0468(8) Uani d . 1 1
H H4B 0.5613 0.5957 0.2702 0.056 Uiso calc R 1 1
C C5B 0.2936(4) 0.5904(3) 0.29288(17) 0.0412(7) Uani d . 1 1
C C11B 0.0143(4) 0.6925(3) 0.32856(17) 0.0432(7) Uani d . 1 1
H H113 -0.0359 0.6087 0.3055 0.052 Uiso calc R 1 1
H H114 -0.0489 0.7700 0.3041 0.052 Uiso calc R 1 1
C C12B -0.0084(4) 0.6927(3) 0.41195(19) 0.0491(8) Uani d D 1 1
H H123 0.0332 0.7795 0.4343 0.059 Uiso calc R 1 1
H H124 -0.1313 0.6850 0.4177 0.059 Uiso calc R 1 1

loop_
_atom_site_aniso_label
_atom_site_aniso_U_11
_atom_site_aniso_U_22
_atom_site_aniso_U_33
_atom_site_aniso_U_12
_atom_site_aniso_U_13
_atom_site_aniso_U_23
O2A 0.089(2) 0.0435(16) 0.144(3) 0.0012(14) 0.0289(19) 0.0214(17)
O5A 0.0582(15) 0.0482(14) 0.0865(19) -0.0029(11) -0.0048(13) 0.0229(13)
O12A 0.0487(13) 0.0734(17) 0.0628(16) 0.0004(12) 0.0055(12) -0.0066(12)
O2B 0.0717(17) 0.0406(14) 0.105(2) 0.0016(11) 0.0321(15) -0.0125(13)
O5B 0.0615(15) 0.0379(13) 0.0905(19) -0.0007(10) 0.0232(13) -0.0092(12)
O12B 0.0448(12) 0.0588(14) 0.0561(14) -0.0039(11) 0.0105(11) 0.0157(11)
N1A 0.0459(14) 0.0391(14) 0.0468(14) -0.0010(11) 0.0048(11) 0.0041(11)
N1B 0.0362(12) 0.0353(13) 0.0407(13) 0.0040(10) 0.0109(10) 0.0037(10)
C2A 0.066(2) 0.0370(18) 0.060(2) 0.0050(15) 0.0101(17) 0.0021(15)
C3A 0.060(2) 0.053(2) 0.072(2) 0.0157(16) 0.0204(18) -0.0029(18)
C4A 0.0535(19) 0.061(2) 0.0456(18) -0.0009(16) 0.0136(15) -0.0041(15)
C5A 0.0464(17) 0.0445(17) 0.0388(15) -0.0010(13) 0.0011(12) 0.0060(13)
C11A 0.0379(16) 0.0485(18) 0.065(2) -0.0061(14) 0.0005(14) -0.0005(16)
C12A 0.0439(18) 0.062(2) 0.071(2) -0.0044(16) 0.0140(16) 0.0094(18)
C2B 0.0481(17) 0.0371(16) 0.0468(17) 0.0009(13) 0.0109(13) 0.0052(13)
C3B 0.0433(17) 0.0446(18) 0.0588(19) -0.0076(13) 0.0133(14) 0.0083(15)
C4B 0.0428(17) 0.0435(17) 0.0567(19) 0.0110(13) 0.0170(14) 0.0131(14)
C5B 0.0479(17) 0.0338(16) 0.0427(16) 0.0073(12) 0.0089(13) 0.0064(12)
C11B 0.0368(15) 0.0454(17) 0.0484(17) 0.0037(12) 0.0092(13) 0.0045(13)
C12B 0.0490(18) 0.0458(18) 0.0565(19) 0.0015(14) 0.0227(15) 0.0005(15)

loop_
_atom_type_symbol
_atom_type_description
_atom_type_scat_dispersion_real
_atom_type_scat_dispersion_imag
_atom_type_scat_source
C C 0.0033 0.0016 'International Tables Vol C Tables 4.2.6.8 and 6.1.1.4'
H H 0.0000 0.0000 'International Tables Vol C Tables 4.2.6.8 and 6.1.1.4'
N N 0.0061 0.0033 'International Tables Vol C Tables 4.2.6.8 and 6.1.1.4'
O O 0.0106 0.0060 'International Tables Vol C Tables 4.2.6.8 and 6.1.1.4'

loop_
_geom_angle_atom_site_label_1
_geom_angle_atom_site_label_2
_geom_angle_atom_site_label_3
_geom_angle
C12A O12A H12A 110(2)
C12A O12A H12C 109(2)
H12A O12A H12C 102(8)
C12B O12B H12B 110(2)
C12B O12B H12D 110(2)
H12B O12B H12D 133(6)
C5A N1A C2A 110.1(3)
C5A N1A C11A 124.8(3)
C2A N1A C11A 125.1(3)
C2B N1B C5B 109.9(2)
C2B N1B C11B 125.9(2)
C5B N1B C11B 124.2(2)
O2A C2A N1A 125.6(3)
O2A C2A C3A 128.5(3)
N1A C2A C3A 105.9(3)
C4A C3A C2A 108.9(3)
C4A C3A H3A 125.6
C2A C3A H3A 125.6
C3A C4A C5A 108.4(3)
C3A C4A H4A 125.8
C5A C4A H4A 125.8
O5A C5A N1A 125.0(3)
O5A C5A C4A 128.2(3)
N1A C5A C4A 106.8(3)
N1A C11A C12A 111.9(3)
N1A C11A H111 109.2
C12A C11A H111 109.2
N1A C11A H112 109.2
C12A C11A H112 109.2
H111 C11A H112 107.9
O12A C12A C11A 113.7(3)
O12A C12A H121 108.8
C11A C12A H121 108.8
O12A C12A H122 108.8
C11A C12A H122 108.8
H121 C12A H122 107.7
O2B C2B N1B 125.3(3)
O2B C2B C3B 128.6(3)
N1B C2B C3B 106.0(2)
C4B C3B C2B 109.1(3)
C4B C3B H3B 125.5
C2B C3B H3B 125.5
C3B C4B C5B 109.3(3)
C3B C4B H4B 125.3
C5B C4B H4B 125.3
O5B C5B N1B 125.5(3)
O5B C5B C4B 128.7(3)
N1B C5B C4B 105.7(2)
N1B C11B C12B 112.9(3)
N1B C11B H113 109.0
C12B C11B H113 109.0
N1B C11B H114 109.0
C12B C11B H114 109.0
H113 C11B H114 107.8
O12B C12B C11B 111.9(2)
O12B C12B H123 109.2
C11B C12B H123 109.2
O12B C12B H124 109.2
C11B C12B H124 109.2
H123 C12B H124 107.9

loop_
_geom_bond_atom_site_label_1
_geom_bond_atom_site_label_2
_geom_bond_distance
O2A C2A 1.196(4)
O5A C5A 1.199(4)
O12A C12A 1.409(4)
O12A H12A 0.821(10)
O12A H12C 0.821(10)
O2B C2B 1.202(4)
O5B C5B 1.201(4)
O12B C12B 1.418(4)
O12B H12B 0.821(10)
O12B H12D 0.817(10)
N1A C5A 1.371(4)
N1A C2A 1.381(4)
N1A C11A 1.452(4)
N1B C2B 1.376(4)
N1B C5B 1.391(4)
N1B C11B 1.463(4)
C2A C3A 1.489(5)
C3A C4A 1.307(5)
C3A H3A 0.9300
C4A C5A 1.483(4)
C4A H4A 0.9300
C11A C12A 1.503(5)
C11A H111 0.9700
C11A H112 0.9700
C12A H121 0.9700
C12A H122 0.9700
C2B C3B 1.484(4)
C3B C4B 1.291(4)
C3B H3B 0.9300
C4B C5B 1.478(4)
C4B H4B 0.9300
C11B C12B 1.504(4)
C11B H113 0.9700
C11B H114 0.9700
C12B H123 0.9700
C12B H124 0.9700

loop_
_geom_hbond_atom_site_label_D
_geom_hbond_atom_site_label_H
_geom_hbond_atom_site_label_A
_geom_hbond_site_symmetry_A
_geom_hbond_distance_DH
_geom_hbond_distance_HA
_geom_hbond_distance_DA
_geom_hbond_angle_DHA
O12A H12A O12B . 0.821(10) 1.908(13) 2.688(3) 158(3)
O12B H12B O12A . 0.821(10) 1.88(2) 2.688(3) 168(8)
O12A H12C O12A 3_666 0.821(10) 2.01(4) 2.702(5) 142(7)
O12B H12D O12B 3_566 0.817(10) 1.980(16) 2.773(4) 163(5)
C4B H4B O5A 3_666 0.93 2.49 3.114(4) 124.7
C3A H3A O2B 3_576 0.93 2.38 3.188(4) 145.9
